data_4030893
loop_
_publ_author_name
'Belkyal, I.'
'Mokhlisse, R.'
'Tanouti, B.'
'Hesse, K.-F.'
'Depmeier, W.'

_publ_section_title
;
 Crystal structure of (NH4)3BiCl6
;
_journal_name_full 'European Journal of Solid State and Inorganic Chemistry'
_journal_page_first 1085
_journal_page_last 1091
_journal_volume 34
_journal_year 1997
_chemical_formula_sum 'Bi Cl6 H4 N'
_chemical_formula_weight 439.737
_space_group_IT_number 62
_symmetry_cell_setting orthorhombic
_symmetry_Int_Tables_number 62
_symmetry_space_group_name_Hall '-P 2ac 2n'
_symmetry_space_group_name_H-M 'P n m a'
_cell_angle_alpha 90
_cell_angle_beta 90
_cell_angle_gamma 90
_cell_formula_units_Z 8
_cell_length_a 12.756(4)
_cell_length_b 25.514(5)
_cell_length_c 8.035(2)
_cell_volume 2615.0(12)
_diffrn_ambient_temperature 293
_diffrn_radiation_probe x-ray
_diffrn_radiation_type MoK\a
_diffrn_radiation_wavelength 0.71069
_exptl_absorpt_coefficient_mu 14.66
_exptl_crystal_density_diffrn 2.42
_exptl_crystal_F_000 1648
_refine_ls_goodness_of_fit_ref 1.934
_refine_ls_number_reflns 1013
_refine_ls_R_factor_gt 0.050
_refine_ls_wR_factor_gt 0.106
_cod_data_source_file EJSSIC-1997-34-1085-1091.cif
_cod_data_source_block (NH4)3BiCl6
_cod_original_formula_sum 'H4 Bi Cl6 N'
_cod_database_code 4030893

loop_
_symmetry_equiv_pos_site_id
_symmetry_equiv_pos_as_xyz
1 x,y,z
2 1/2-x,-y,1/2+z
3 1/2+x,1/2-y,1/2-z
4 -x,1/2+y,-z
5 -x,-y,-z
6 1/2+x,y,1/2-z
7 1/2-x,1/2+y,1/2+z
8 x,1/2-y,z

loop_
_atom_site_aniso_label
_atom_site_aniso_U_11
_atom_site_aniso_U_22
_atom_site_aniso_U_33
_atom_site_aniso_U_23
_atom_site_aniso_U_13
_atom_site_aniso_U_12
Bi1 0.0409(9) 0.0397(9) 0.0435(9) 0.0000 0.0030(10) 0.0000
CL1 0.044(8) 0.039(6) 0.061(7) 0.0000 -0.002(5) 0.0000
Cl2 0.046(8) 0.057(8) 0.059(7) 0.0000 -0.005(6) 0.0000
Cl3 0.076(8) 0.057(6) 0.077(7) -0.027(5) 0.010(5) 0.003(6)
Cl4 0.068(8) 0.088(8) 0.108(8) -0.046(7) -0.017(6) 0.007(7)
N3 0.10(2) 0.09(2) 0.09(3) -0.02(2) 0.02(2) -0.04(2)
Bi2 0.0362(7) 0.0328(8) 0.0477(8) 0.0060(10) 0.003(2) 0.014(7)
Cl5 0.042(4) 0.053(5) 0.131(6) 0.009(11) 0.006(8) -0.015(4)
Cl6 0.086(8) 0.058(6) 0.090(7) -0.032(5) 0.031(6) 0.006(6)
Cl7 0.064(6) 0.076(7) 0.061(6) 0.008(5) 0.005(5) 0.008(6)
N1 0.040(10) 0.050(10) 0.070(10) 0.010(10) -0.020(10) -0.02(2)
N2 0.040(10) 0.06(2) 0.030(10) 0.010(10) 0.000(10) -0.01(2)

loop_
_atom_site_label
_atom_site_type_symbol
_atom_site_thermal_displace_type
_atom_site_fract_x
_atom_site_fract_y
_atom_site_fract_z
_atom_site_occupancy
_atom_site_U_iso_or_equiv
_atom_site_calc_flag
_atom_site_refinement_flags
_atom_site_disorder_assembly
_atom_site_disorder_group
Bi1 Bi Uani 0.17380(10) 0.25000 0.0079(3) 1.000 0.0414(5) . . . .
CL1 Bi Uani 0.228(9) 0.75000 0.1335(13) 1.000 0.048(4) . . . .
Cl2 Cl Uani 0.3653(10) 0.25000 0.1456(14) 1.000 0.054(4) . . . .
Cl3 Cl Uani 0.2304(8) 0.1713(4) 0.7974(11) 1.000 0.070(4) . . . .
Cl4 Cl Uani 0.6133(8) 0.1716(5) 0.2885(12) 1.000 0.088(5) . . . .
N3 N Uani 0.667(2) 0.25000 0.537(4) 1.000 0.093(14) . . . .
Bi2 Bi Uani 0.50000 0.50000 0.00000 1.000 0.0389(4) . . . .
Cl5 Cl Uani 0.1724(6) 0.0598(3) 0.4962(18) 1.000 0.075(3) . . . .
Cl6 Cl Uani 0.3905(8) 0.0710(4) 0.1755(11) 1.000 0.078(4) . . . .
Cl7 Cl Uani 0.605(8) 0.9497(4) 0.2130(10) 1.000 0.067(4) . . . .
N1 N Uani 0.999(2) 0.6620(10) 0.425(3) 1.000 0.053(6) . . . .
N2 N Uani 0.159(2) 0.8420(10) -0.056(2) 1.000 0.043(8) . . . .

loop_
_atom_type_symbol
_atom_type_description
_atom_type_scat_dispersion_real
_atom_type_scat_dispersion_imag
_atom_type_scat_source
Bi Bi -4.1077 10.2566 ' International Tables Vol C Tables 4.2.6.8 and 6.1.1.4'
Cl Cl 0.1484 0.1585 ' International Tables Vol C Tables 4.2.6.8 and 6.1.1.4'
N N 0.0061 0.0033 ' International Tables Vol C Tables 4.2.6.8 and 6.1.1.4'

loop_
_geom_angle_atom_site_label_1
_geom_angle_atom_site_label_2
_geom_angle_atom_site_label_3
_geom_angle
_geom_angle_site_symmetry_1
_geom_angle_site_symmetry_2
_geom_angle_site_symmetry_3
_geom_angle_publ_flag
Cl2 Bi1 Cl3 90.9(3) . . 1_554 yes
CL1 Bi1 Cl2 91.8(19) 2_564 . . yes
Cl2 Bi1 Cl4 90.6(3) . . 3_455 yes
Cl2 Bi1 N3 128(4) . . 3_455 yes
Cl2 Bi1 Cl4 90.6(3) . . 6_455 yes
Cl2 Bi1 Cl3 90.9(3) . . 8_554 yes
CL1 Bi1 Cl3 47.5(2) 2_564 . 1_554 yes
Cl3 Bi1 Cl4 178.5(3) 1_554 . 3_455 yes
Cl3 Bi1 N3 57.2(19) 1_554 . 3_455 yes
Cl3 Bi1 Cl4 84.6(3) 1_554 . 6_455 yes
Cl3 Bi1 Cl3 95.0(3) 1_554 . 8_554 yes
CL1 Bi1 Cl4 132.1(2) 2_564 . 3_455 yes
CL1 Bi1 N3 36(4) 2_564 . 3_455 yes
CL1 Bi1 Cl4 132.1(2) 2_564 . 6_455 yes
CL1 Bi1 Cl3 47.5(2) 2_564 . 8_554 yes
Cl4 Bi1 N3 122(2) 3_455 . 3_455 yes
Cl4 Bi1 Cl4 95.8(3) 3_455 . 6_455 yes
Cl3 Bi1 Cl4 84.6(3) 8_554 . 3_455 yes
Cl4 Bi1 N3 122(2) 6_455 . 3_455 yes
Cl3 Bi1 N3 57.2(19) 8_554 . 3_455 yes
Cl3 Bi1 Cl4 178.5(3) 8_554 . 6_455 yes
Bi1 CL1 Cl3 54.7(9) 2_565 . 2_564 yes
Cl3 CL1 Cl3 109.5(16) 2_564 . 7_554 yes
Bi1 CL1 Cl3 54.7(9) 2_565 . 7_554 yes
Cl6 Bi2 Cl7 105.2(9) 8_555 . 8_565 yes
Cl5 Bi2 Cl7 98.9(18) 3_555 . 4_645 yes
Cl5 Bi2 Cl6 87.9(3) 3_555 . 4_655 yes
Cl5 Bi2 Cl5 180.00 3_555 . 7_554 yes
Cl5 Bi2 Cl6 92.1(3) 3_555 . 8_555 yes
Cl5 Bi2 Cl7 81.2(17) 3_555 . 8_565 yes
Cl6 Bi2 Cl7 105.2(10) 4_655 . 4_645 yes
Cl5 Bi2 Cl7 81.2(18) 7_554 . 4_645 yes
Cl6 Bi2 Cl7 74.8(10) 8_555 . 4_645 yes
Cl7 Bi2 Cl7 180.00 4_645 . 8_565 yes
Cl5 Bi2 Cl6 92.1(3) 7_554 . 4_655 yes
Cl6 Bi2 Cl6 180.00 4_655 . 8_555 yes
Cl6 Bi2 Cl7 74.8(9) 4_655 . 8_565 yes
Cl5 Bi2 Cl6 87.9(3) 7_554 . 8_555 yes
Cl5 Bi2 Cl7 98.9(17) 7_554 . 8_565 yes
Bi1 Cl3 CL1 77.8(9) 1_556 . 2_565 yes

loop_
_geom_bond_atom_site_label_1
_geom_bond_atom_site_label_2
_geom_bond_distance
_geom_bond_site_symmetry_1
_geom_bond_site_symmetry_2
_geom_bond_publ_flag
Bi1 Cl2 2.682(13) . . yes
Bi1 Cl3 2.723(10) . 1_554 yes
Bi1 CL1 3.26(5) . 2_564 yes
Bi1 Cl4 2.697(12) . 3_455 yes
Bi1 N3 0.37(3) . 3_455 yes
Bi1 Cl4 2.697(12) . 6_455 yes
Bi1 Cl3 2.723(10) . 8_554 yes
CL1 Cl3 2.46(2) . 2_564 yes
CL1 Cl3 2.46(2) . 7_554 yes
Bi2 Cl5 2.677(8) . 3_555 yes
Bi2 Cl7 2.52(5) . 4_645 yes
Bi2 Cl6 2.687(10) . 4_655 yes
Bi2 Cl5 2.677(8) . 7_554 yes
Bi2 Cl6 2.687(10) . 8_555 yes
Bi2 Cl7 2.52(6) . 8_565 yes
